data_7050279
loop_
_publ_author_name
'Sun Wei-Yin'
'Jian Fan'
'Taka-aki Okamura'
'Norikazu Ueyama'
'Wei Zhao'
'Hui-Fang Zhu'

_publ_section_title
;
Syntheses and Crystal Structures of 1D Tabular
Chain and 2D Polycatenane Built from Asymmetric
1-(1-Imidazolyl)-4-(imidazol-1-ylmethyl)benzene Ligand with Metal Salts
;
_journal_name_full 'New J.Chem.(Nouv.J.Chim.)'
_journal_year 2004
_chemical_formula_moiety 'C52 H62 Cl2 N16 Mn O7 '
_chemical_formula_sum 'C52 H62 Cl2 Mn N16 O7'
_chemical_formula_weight 1149.02
_chemical_name_common (Mn(IIMB)4(OH2)2)Cl2-5(H2O)
_chemical_name_systematic
;
[Mn(IIMB)4(OH2)2]Cl2-5(H2O)
;
_space_group_IT_number 15
_symmetry_cell_setting monoclinic
_symmetry_space_group_name_Hall '-C 2yc'
_symmetry_space_group_name_H-M 'C 1 2/c 1'
_atom_sites_solution_hydrogens geom
_atom_sites_solution_primary direct
_atom_sites_solution_secondary difmap
_cell_angle_alpha 90.00
_cell_angle_beta 103.24(8)
_cell_angle_gamma 90.00
_cell_formula_units_Z 4
_cell_length_a 28.14(3)
_cell_length_b 12.158(11)
_cell_length_c 16.671(14)
_cell_measurement_reflns_used 15783
_cell_measurement_temperature 200
_cell_measurement_theta_max 27.5
_cell_measurement_theta_min 3.2
_cell_volume 5553(9)
_diffrn_ambient_temperature 200
_diffrn_detector_area_resol_mean 10.00
_diffrn_measurement_device_type 'Rigaku RAXIS-RAPID Imaging Plate'
_diffrn_measurement_method \w
_diffrn_radiation_monochromator graphite
_diffrn_radiation_source 'fine-focus sealed tube'
_diffrn_radiation_type MoK\a
_diffrn_radiation_wavelength 0.71075
_diffrn_reflns_av_R_equivalents 0.0700
_diffrn_reflns_av_sigmaI/netI 0.0634
_diffrn_reflns_limit_h_max 36
_diffrn_reflns_limit_h_min -36
_diffrn_reflns_limit_k_max 15
_diffrn_reflns_limit_k_min -15
_diffrn_reflns_limit_l_max 21
_diffrn_reflns_limit_l_min -21
_diffrn_reflns_number 25099
_diffrn_reflns_theta_max 27.48
_diffrn_reflns_theta_min 3.20
_diffrn_standards_decay_% ?
_diffrn_standards_interval_count ?
_diffrn_standards_interval_time ?
_diffrn_standards_number ?
_exptl_absorpt_coefficient_mu 0.400
_exptl_absorpt_correction_T_max 0.887
_exptl_absorpt_correction_T_min 0.319
_exptl_absorpt_correction_type multi-scan
_exptl_absorpt_process_details '(Higashi, 1995)'
_exptl_crystal_colour colorless
_exptl_crystal_density_diffrn 1.374
_exptl_crystal_density_meas ?
_exptl_crystal_density_method 'not measured'
_exptl_crystal_description block
_exptl_crystal_F_000 2404
_exptl_crystal_size_max 0.300
_exptl_crystal_size_mid 0.300
_exptl_crystal_size_min 0.300
_refine_ls_extinction_coef ?
_refine_ls_extinction_method none
_refine_ls_goodness_of_fit_ref 0.904
_refine_ls_hydrogen_treatment mixed
_refine_ls_matrix_type full
_refine_ls_number_parameters 371
_refine_ls_number_reflns 6349
_refine_ls_number_restraints 6
_refine_ls_restrained_S_all 0.904
_refine_ls_R_factor_all 0.1081
_refine_ls_R_factor_gt 0.0607
_refine_ls_shift/su_max 0.001
_refine_ls_shift/su_mean 0.000
_refine_ls_structure_factor_coef Fsqd
_refine_ls_weighting_details 'calc w=1/[\s^2^(Fo^2^)+(0.1020P)^2^+0.0000P] where P=(Fo^2^+2Fc^2^)/3'
_refine_ls_weighting_scheme calc
_refine_ls_wR_factor_gt 0.1571
_refine_ls_wR_factor_ref 0.1765
_reflns_number_gt 3414
_reflns_number_total 6349
_reflns_threshold_expression >2sigma(I)
_cod_original_sg_symbol_H-M 'C 2/c'
_cod_database_code 7050279

loop_
_symmetry_equiv_pos_as_xyz
'x, y, z'
'-x, y, -z+1/2'
'x+1/2, y+1/2, z'
'-x+1/2, y+1/2, -z+1/2'
'-x, -y, -z'
'x, -y, z-1/2'
'-x+1/2, -y+1/2, -z'
'x+1/2, -y+1/2, z-1/2'

loop_
_atom_site_label
_atom_site_type_symbol
_atom_site_fract_x
_atom_site_fract_y
_atom_site_fract_z
_atom_site_U_iso_or_equiv
_atom_site_adp_type
_atom_site_occupancy
_atom_site_symmetry_multiplicity
_atom_site_calc_flag
_atom_site_refinement_flags
_atom_site_disorder_assembly
_atom_site_disorder_group
Mn1 Mn 1.0000 0.0000 0.5000 0.0486(2) Uani 1 2 d S . .
Cl1 Cl 1.2500 0.2500 0.5000 0.0919(5) Uani 1 2 d S . .
Cl2 Cl 0.97013(5) 0.32413(12) 0.35001(10) 0.0820(4) Uani 0.50 1 d P . .
O1 O 0.94932(8) 0.1122(2) 0.42008(14) 0.0611(6) Uani 1 1 d . . .
H1 H 0.9202(14) 0.085(3) 0.399(2) 0.073 Uiso 1 1 d . . .
H2 H 0.9559(14) 0.173(3) 0.403(2) 0.073 Uiso 1 1 d . . .
O2 O 0.97013(5) 0.32413(12) 0.35001(10) 0.0820(4) Uani 0.50 1 d P . .
O3 O 1.3361(2) 0.2534(8) 0.6578(5) 0.074(3) Uani 0.68(3) 1 d PU . .
O3B O 1.3327(11) 0.2380(13) 0.619(3) 0.150(9) Uani 0.32(3) 1 d PU . .
O4 O 1.06860(11) 0.3631(3) 0.3289(2) 0.1129(11) Uani 1 1 d . . .
N11 N 1.27628(8) 0.4744(2) 0.79698(15) 0.0505(6) Uani 1 1 d . . .
N12 N 1.35453(9) 0.4486(3) 0.85579(17) 0.0629(7) Uani 1 1 d . . .
N41 N 1.06394(9) 0.3170(2) 0.59425(16) 0.0556(6) Uani 1 1 d . . .
N42 N 1.03383(8) 0.1489(2) 0.57156(15) 0.0533(6) Uani 1 1 d . . .
N111 N 1.33223(9) -0.1173(2) 0.50251(15) 0.0538(6) Uani 1 1 d . . .
N112 N 1.39604(11) -0.0689(3) 0.6016(2) 0.0755(8) Uani 1 1 d . . .
N141 N 1.10037(8) -0.0625(2) 0.34161(15) 0.0529(6) Uani 1 1 d . . .
N142 N 1.05234(8) 0.0091(2) 0.41585(15) 0.0497(6) Uani 1 1 d . . .
C1 C 1.22953(10) 0.4608(3) 0.74222(18) 0.0490(7) Uani 1 1 d . . .
C2 C 1.19313(11) 0.5368(3) 0.74361(19) 0.0547(7) Uani 1 1 d . . .
H3 H 1.1995 0.5986 0.7793 0.066 Uiso 1 1 calc R . .
C3 C 1.14726(11) 0.5221(3) 0.6925(2) 0.0587(8) Uani 1 1 d . . .
H4 H 1.1222 0.5737 0.6942 0.070 Uiso 1 1 calc R . .
C4 C 1.13733(11) 0.4335(3) 0.63904(19) 0.0555(8) Uani 1 1 d . . .
C5 C 1.17454(11) 0.3589(3) 0.6375(2) 0.0593(8) Uani 1 1 d . . .
H5 H 1.1685 0.2984 0.6005 0.071 Uiso 1 1 calc R . .
C6 C 1.22029(11) 0.3715(3) 0.6892(2) 0.0575(8) Uani 1 1 d . . .
H6 H 1.2453 0.3193 0.6883 0.069 Uiso 1 1 calc R . .
C12 C 1.31790(11) 0.4184(3) 0.7957(2) 0.0575(8) Uani 1 1 d . . .
H7 H 1.3202 0.3639 0.7560 0.069 Uiso 1 1 calc R . .
C13 C 1.33579(12) 0.5293(3) 0.8975(2) 0.0663(9) Uani 1 1 d . . .
H8 H 1.3539 0.5673 0.9444 0.080 Uiso 1 1 calc R . .
C14 C 1.28830(12) 0.5471(3) 0.86281(19) 0.0610(8) Uani 1 1 d . . .
H9 H 1.2673 0.5988 0.8799 0.073 Uiso 1 1 calc R . .
C41 C 1.08736(12) 0.4217(3) 0.5809(2) 0.0634(9) Uani 1 1 d . . .
H10 H 1.0663 0.4836 0.5897 0.076 Uiso 1 1 calc R . .
H11 H 1.0909 0.4251 0.5232 0.076 Uiso 1 1 calc R . .
C42 C 1.05488(11) 0.2314(3) 0.5421(2) 0.0557(8) Uani 1 1 d . . .
H12 H 1.0628 0.2305 0.4897 0.067 Uiso 1 1 calc R . .
C43 C 1.02910(11) 0.1851(3) 0.64781(19) 0.0602(8) Uani 1 1 d . . .
H13 H 1.0150 0.1435 0.6847 0.072 Uiso 1 1 calc R . .
C44 C 1.04724(11) 0.2881(3) 0.6629(2) 0.0623(9) Uani 1 1 d . . .
H14 H 1.0482 0.3313 0.7107 0.075 Uiso 1 1 calc R . .
C101 C 1.28309(10) -0.1215(3) 0.45547(19) 0.0504(7) Uani 1 1 d . . .
C102 C 1.25301(11) -0.0311(3) 0.4539(2) 0.0550(8) Uani 1 1 d . . .
H15 H 1.2652 0.0341 0.4826 0.066 Uiso 1 1 calc R . .
C103 C 1.20486(11) -0.0366(3) 0.4099(2) 0.0559(8) Uani 1 1 d . . .
H16 H 1.1841 0.0251 0.4095 0.067 Uiso 1 1 calc R . .
C104 C 1.18655(11) -0.1300(3) 0.36688(18) 0.0510(7) Uani 1 1 d . . .
C105 C 1.21744(11) -0.2194(3) 0.36877(19) 0.0540(7) Uani 1 1 d . . .
H17 H 1.2054 -0.2840 0.3389 0.065 Uiso 1 1 calc R . .
C106 C 1.26532(11) -0.2165(3) 0.41311(19) 0.0559(8) Uani 1 1 d . . .
H18 H 1.2858 -0.2789 0.4146 0.067 Uiso 1 1 calc R . .
C112 C 1.34911(13) -0.0564(3) 0.5714(2) 0.0686(9) Uani 1 1 d . . .
H19 H 1.3290 -0.0097 0.5953 0.082 Uiso 1 1 calc R . .
C113 C 1.41058(13) -0.1410(3) 0.5479(2) 0.0710(10) Uani 1 1 d . . .
H20 H 1.4431 -0.1659 0.5528 0.085 Uiso 1 1 calc R . .
C114 C 1.37227(12) -0.1713(3) 0.4874(2) 0.0615(8) Uani 1 1 d . . .
H21 H 1.3728 -0.2202 0.4432 0.074 Uiso 1 1 calc R . .
C141 C 1.13473(11) -0.1378(3) 0.3162(2) 0.0596(8) Uani 1 1 d . . .
H22 H 1.1348 -0.1228 0.2578 0.071 Uiso 1 1 calc R . .
H23 H 1.1230 -0.2141 0.3194 0.071 Uiso 1 1 calc R . .
C142 C 1.08426(10) -0.0690(3) 0.41151(19) 0.0530(7) Uani 1 1 d . . .
H24 H 1.0946 -0.1233 0.4528 0.064 Uiso 1 1 calc R . .
C143 C 1.04840(11) 0.0696(3) 0.3445(2) 0.0565(8) Uani 1 1 d . . .
H25 H 1.0281 0.1322 0.3296 0.068 Uiso 1 1 calc R . .
C144 C 1.07794(12) 0.0258(3) 0.2991(2) 0.0603(8) Uani 1 1 d . . .
H26 H 1.0822 0.0518 0.2474 0.072 Uiso 1 1 calc R . .
